data_7720021
loop_
_publ_author_name
'Leksina, Uliana M.'
'Abramov, Vladimir A.'
'Matveev, Petr I.'
'Lemport, Pavel S.'
'Gopin, Alexander V.'
'Glushkov, Egor D.'
'Lyssenko, Konstantin A.'
'Trigub, Alexander L.'
'Petrov, Vladimir G.'
'Ustynyuk, Yuri A.'
'Nenajdenko, Valentine G.'

_publ_section_title
;
 Polysubstituted guanidine-based receptors for the selective extraction of
 pertechnetate anions from high-level waste.
;
_journal_issue 11
_journal_name_full 'Dalton transactions (Cambridge, England : 2003)'
_journal_page_first 4457
_journal_page_last 4471
_journal_paper_doi 10.1039/d6dt00057f
_journal_volume 55
_journal_year 2026
_chemical_formula_moiety 'C19 H30 N3, O4 Re, C H Cl3'
_chemical_formula_sum 'C40 H62 Cl6 N6 O8 Re2'
_chemical_formula_weight 1340.05
_space_group_crystal_system triclinic
_space_group_IT_number 2
_space_group_name_Hall '-P 1'
_space_group_name_H-M_alt 'P -1'
_atom_sites_solution_hydrogens mixed
_atom_sites_solution_primary difmap
_audit_creation_method SHELXL-2018/3
_audit_update_record
;
2025-03-13 deposited with the CCDC.	2026-02-11 downloaded from the CCDC.
;
_cell_angle_alpha 105.781(3)
_cell_angle_beta 105.390(3)
_cell_angle_gamma 105.550(4)
_cell_formula_units_Z 2
_cell_length_a 13.4110(16)
_cell_length_b 13.5417(17)
_cell_length_c 16.3201(19)
_cell_measurement_reflns_used 9916
_cell_measurement_temperature 110(2)
_cell_measurement_theta_max 31.363
_cell_measurement_theta_min 2.35
_cell_volume 2558.3(5)
_computing_cell_refinement 'SAINT V8.40B (?, 2016)'
_computing_data_collection 'APEX3 (Bruker, 2019)'
_computing_data_reduction 'SAINT V8.40B (?, 2016)'
_computing_structure_refinement 'XL  (Sheldrick, 2008)'
_computing_structure_solution 'XT  (Sheldrick, 2015)'
_diffrn_ambient_temperature 110(2)
_diffrn_measured_fraction_theta_full 0.992
_diffrn_measured_fraction_theta_max 0.989
_diffrn_measurement_device_type 'Bruker D8 Quest with Photon III detector'
_diffrn_measurement_method '\f and \w scans'
_diffrn_radiation_type MoK\a
_diffrn_reflns_av_R_equivalents 0.0444
_diffrn_reflns_av_unetI/netI 0.0681
_diffrn_reflns_Laue_measured_fraction_full 0.992
_diffrn_reflns_Laue_measured_fraction_max 0.989
_diffrn_reflns_limit_h_max 14
_diffrn_reflns_limit_h_min -17
_diffrn_reflns_limit_k_max 17
_diffrn_reflns_limit_k_min -17
_diffrn_reflns_limit_l_max 20
_diffrn_reflns_limit_l_min -20
_diffrn_reflns_number 20030
_diffrn_reflns_point_group_measured_fraction_full 0.992
_diffrn_reflns_point_group_measured_fraction_max 0.989
_diffrn_reflns_theta_full 25.242
_diffrn_reflns_theta_max 26.999
_diffrn_reflns_theta_min 1.393
_diffrn_source 'micro-focus sealed X-ray tube'
_diffrn_source_current 1.4
_diffrn_source_power 0.07
_diffrn_source_voltage 50.0
_exptl_absorpt_coefficient_mu 5.093
_exptl_absorpt_correction_T_max 0.0338
_exptl_absorpt_correction_T_min 0.0098
_exptl_absorpt_correction_type multi-scan
_exptl_absorpt_process_details
;
 SADABS 2016/2: Krause, L., Herbst-Irmer, R., Sheldrick G.M. & Stalke D.,
 J. Appl. Cryst. 48 (2015) 3-10
;
_exptl_crystal_colour colourless
_exptl_crystal_density_diffrn 1.740
_exptl_crystal_description block
_exptl_crystal_F_000 1320
_exptl_crystal_size_max 0.120
_exptl_crystal_size_mid 0.110
_exptl_crystal_size_min 0.090
_refine_diff_density_max 1.727
_refine_diff_density_min -1.909
_refine_diff_density_rms 0.196
_refine_ls_extinction_method none
_refine_ls_goodness_of_fit_ref 1.089
_refine_ls_hydrogen_treatment constr
_refine_ls_matrix_type full
_refine_ls_number_parameters 577
_refine_ls_number_reflns 11037
_refine_ls_number_restraints 56
_refine_ls_restrained_S_all 1.092
_refine_ls_R_factor_all 0.0760
_refine_ls_R_factor_gt 0.0613
_refine_ls_shift/su_max 0.010
_refine_ls_shift/su_mean 0.003
_refine_ls_structure_factor_coef Fsqd
_refine_ls_weighting_details 'w=1/[\s^2^(Fo^2^)+(0.0301P)^2^+36.1360P] where P=(Fo^2^+2Fc^2^)/3'
_refine_ls_weighting_scheme calc
_refine_ls_wR_factor_gt 0.1414
_refine_ls_wR_factor_ref 0.1481
_reflns_Friedel_coverage 0.000
_reflns_number_gt 8829
_reflns_number_total 11037
_reflns_threshold_expression 'I > 2\s(I)'
_cod_data_source_file d6dt00057f2.cif
_cod_data_source_block sad_a
_cod_depositor_comments 'Adding full bibliography for 7720018--7720021.cif.'
_cod_database_code 7720021
_shelx_shelxl_version_number 2018/3
_shelx_space_group_comment
;
The symmetry employed for this shelxl refinement is uniquely defined
by the following loop, which should always be used as a source of
symmetry information in preference to the above space-group names.
They are only intended as comments.
;
_shelx_estimated_absorpt_t_min 0.580
_shelx_estimated_absorpt_t_max 0.657

loop_
_space_group_symop_operation_xyz
'x, y, z'
'-x, -y, -z'

loop_
_atom_site_label
_atom_site_type_symbol
_atom_site_fract_x
_atom_site_fract_y
_atom_site_fract_z
_atom_site_U_iso_or_equiv
_atom_site_adp_type
_atom_site_occupancy
_atom_site_site_symmetry_order
_atom_site_calc_flag
_atom_site_refinement_flags_posn
_atom_site_refinement_flags_adp
_atom_site_refinement_flags_occupancy
_atom_site_disorder_assembly
_atom_site_disorder_group
Re1 Re 0.30861(3) 0.69476(3) 0.74950(3) 0.03014(11) Uani 1 1 d . . . . .
O1 O 0.4432(7) 0.6973(6) 0.7717(6) 0.048(2) Uani 1 1 d . . . . .
O2 O 0.2710(8) 0.7355(8) 0.6601(7) 0.063(3) Uani 1 1 d . . . . .
O3 O 0.2179(7) 0.5626(7) 0.7186(6) 0.055(2) Uani 1 1 d . . . . .
O4 O 0.2996(8) 0.7777(9) 0.8447(7) 0.069(3) Uani 1 1 d . . . . .
O5 O 0.0014(8) 0.1245(7) 0.3439(5) 0.0547(13) Uani 1 1 d D . . . .
O7 O -0.1402(7) -0.0184(7) 0.1635(5) 0.0547(13) Uani 1 1 d D . . . .
Re2 Re -0.01558(16) 0.0211(2) 0.24746(12) 0.0258(3) Uani 0.885(17) 1 d D . P A 1
O6 O 0.0887(9) 0.0655(10) 0.2093(7) 0.0547(13) Uani 0.885(17) 1 d D . P A 1
O8 O -0.0012(10) -0.0891(8) 0.2745(7) 0.0547(13) Uani 0.885(17) 1 d D . P A 1
Re2' Re -0.0254(10) 0.0074(10) 0.2548(7) 0.0258(3) Uani 0.115(17) 1 d D . P A 2
O6' O 0.046(7) 0.056(7) 0.192(5) 0.0547(13) Uani 0.115(17) 1 d D . P A 2
O8' O -0.057(8) -0.093(6) 0.289(5) 0.0547(13) Uani 0.115(17) 1 d . . P A 2
N1 N 0.8227(7) 1.0200(8) 0.9223(6) 0.041(2) Uani 1 1 d . . . . .
H1N H 0.838896 1.007675 0.872540 0.050 Uiso 1 1 calc R U . . .
N2 N 0.7030(7) 0.9472(7) 0.9885(5) 0.0359(19) Uani 1 1 d . . . . .
H2N H 0.755435 0.992120 1.041556 0.043 Uiso 1 1 calc R U . . .
N3 N 0.6495(7) 0.8808(8) 0.8321(6) 0.041(2) Uani 1 1 d . . . . .
H3N H 0.594283 0.826353 0.830048 0.050 Uiso 1 1 calc R U . . .
N4 N -0.0507(8) 0.1678(7) 0.5829(6) 0.038(2) Uani 1 1 d . . . . .
H4N H -0.045615 0.155893 0.633926 0.046 Uiso 1 1 calc R U . . .
N5 N 0.0239(8) 0.2829(7) 0.5141(6) 0.037(2) Uani 1 1 d . . . . .
H5N H -0.017325 0.227413 0.461963 0.045 Uiso 1 1 calc R U . . .
N6 N 0.0735(8) 0.3444(7) 0.6719(5) 0.0359(19) Uani 1 1 d . . . . .
H6N H 0.121553 0.404251 0.673264 0.043 Uiso 1 1 calc R U . . .
C1 C 0.7230(8) 0.9491(9) 0.9145(7) 0.037(2) Uani 1 1 d . . . . .
C2 C 0.9024(9) 1.1103(9) 1.0002(7) 0.034(2) Uani 1 1 d . . . . .
C3 C 0.8732(10) 1.1770(9) 1.0616(8) 0.043(3) Uani 1 1 d . . . . .
H3A H 0.797053 1.162506 1.053138 0.052 Uiso 1 1 calc R U . . .
C4 C 0.9558(10) 1.2664(9) 1.1364(8) 0.042(3) Uani 1 1 d . . . . .
H4 H 0.936477 1.309947 1.181437 0.051 Uiso 1 1 calc R U . . .
C5 C 1.0657(11) 1.2917(10) 1.1451(8) 0.054(3) Uani 1 1 d . . . . .
H5 H 1.121711 1.354342 1.194817 0.065 Uiso 1 1 calc R U . . .
C6 C 1.0948(10) 1.2258(9) 1.0812(7) 0.044(3) Uani 1 1 d . . . . .
H6 H 1.170429 1.243142 1.086825 0.053 Uiso 1 1 calc R U . . .
C7 C 1.0127(9) 1.1349(8) 1.0096(7) 0.034(2) Uani 1 1 d . . . . .
H7 H 1.032152 1.088864 0.966212 0.041 Uiso 1 1 calc R U . . .
C8 C 0.5986(9) 0.8751(9) 0.9898(7) 0.038(2) Uani 1 1 d . . . . .
H8 H 0.534964 0.862699 0.934595 0.045 Uiso 1 1 calc R U . . .
C9 C 0.6064(10) 0.7642(9) 0.9878(7) 0.042(3) Uani 1 1 d . . . . .
H9A H 0.672597 0.776409 1.039847 0.051 Uiso 1 1 calc R U . . .
H9B H 0.615502 0.726997 0.930544 0.051 Uiso 1 1 calc R U . . .
C10 C 0.5020(11) 0.6901(10) 0.9938(8) 0.048(3) Uani 1 1 d . . . . .
H10A H 0.437335 0.670275 0.937867 0.058 Uiso 1 1 calc R U . . .
H10B H 0.511634 0.621159 0.997147 0.058 Uiso 1 1 calc R U . . .
C11 C 0.4795(11) 0.7470(11) 1.0769(8) 0.053(3) Uani 1 1 d . . . . .
H11A H 0.408915 0.699055 1.076387 0.063 Uiso 1 1 calc R U . . .
H11B H 0.539939 0.758899 1.133122 0.063 Uiso 1 1 calc R U . . .
C12 C 0.4717(10) 0.8566(10) 1.0779(8) 0.048(3) Uani 1 1 d . . . . .
H12A H 0.459914 0.893349 1.133923 0.058 Uiso 1 1 calc R U . . .
H12B H 0.407436 0.844407 1.024349 0.058 Uiso 1 1 calc R U . . .
C13 C 0.5795(10) 0.9315(10) 1.0752(7) 0.042(3) Uani 1 1 d . . . . .
H13A H 0.573176 1.002708 1.075263 0.050 Uiso 1 1 calc R U . . .
H13B H 0.643395 0.946700 1.130257 0.050 Uiso 1 1 calc R U . . .
C14 C 0.6515(9) 0.8873(9) 0.7431(7) 0.040(2) Uani 1 1 d . . . . .
H14 H 0.721138 0.947754 0.753743 0.048 Uiso 1 1 calc R U . . .
C15 C 0.5506(10) 0.9126(10) 0.6983(7) 0.048(3) Uani 1 1 d . . . . .
H15A H 0.554493 0.984129 0.738499 0.057 Uiso 1 1 calc R U . . .
H15B H 0.481687 0.854703 0.690599 0.057 Uiso 1 1 calc R U . . .
C16 C 0.5469(11) 0.9175(11) 0.6038(8) 0.052(3) Uani 1 1 d . . . . .
H16A H 0.480004 0.931568 0.574806 0.062 Uiso 1 1 calc R U . . .
H16B H 0.613315 0.978565 0.611615 0.062 Uiso 1 1 calc R U . . .
C17 C 0.5440(12) 0.8075(13) 0.5426(9) 0.066(4) Uani 1 1 d . . . . .
H17A H 0.474377 0.747604 0.530728 0.079 Uiso 1 1 calc R U . . .
H17B H 0.545027 0.811562 0.483131 0.079 Uiso 1 1 calc R U . . .
C18 C 0.6432(11) 0.7813(12) 0.5878(8) 0.057(3) Uani 1 1 d . . . . .
H18A H 0.712541 0.837981 0.594848 0.069 Uiso 1 1 calc R U . . .
H18B H 0.638234 0.709002 0.548064 0.069 Uiso 1 1 calc R U . . .
C19 C 0.6480(10) 0.7779(10) 0.6821(7) 0.043(3) Uani 1 1 d . . . . .
H19A H 0.581904 0.717090 0.674954 0.052 Uiso 1 1 calc R U . . .
H19B H 0.715103 0.763916 0.710792 0.052 Uiso 1 1 calc R U . . .
C20 C 0.0166(9) 0.2659(8) 0.5902(7) 0.037(2) Uani 1 1 d . . . . .
C21 C -0.1289(8) 0.0818(8) 0.5007(6) 0.031(2) Uani 1 1 d . . . . .
C22 C -0.2004(9) 0.1010(9) 0.4338(7) 0.040(2) Uani 1 1 d . . . . .
H22 H -0.198676 0.173704 0.442022 0.048 Uiso 1 1 calc R U . . .
C23 C -0.2749(9) 0.0129(10) 0.3542(7) 0.044(3) Uani 1 1 d . . . . .
H23 H -0.321815 0.026308 0.306981 0.053 Uiso 1 1 calc R U . . .
C24 C -0.2814(9) -0.0913(10) 0.3432(8) 0.047(3) Uani 1 1 d . . . . .
H24 H -0.333776 -0.151065 0.289280 0.057 Uiso 1 1 calc R U . . .
C25 C -0.2122(9) -0.1106(9) 0.4103(7) 0.038(2) Uani 1 1 d . . . . .
H25 H -0.217611 -0.184318 0.401983 0.046 Uiso 1 1 calc R U . . .
C26 C -0.1342(8) -0.0257(8) 0.4900(7) 0.032(2) Uani 1 1 d . . . . .
H26 H -0.086081 -0.040195 0.535755 0.038 Uiso 1 1 calc R U . . .
C27 C 0.0917(9) 0.3820(9) 0.5081(6) 0.036(2) Uani 1 1 d . . . . .
H27 H 0.097968 0.446524 0.559595 0.043 Uiso 1 1 calc R U . . .
C28 C 0.2095(10) 0.3864(9) 0.5173(7) 0.042(3) Uani 1 1 d . . . . .
H28A H 0.248011 0.387702 0.578651 0.050 Uiso 1 1 calc R U . . .
H28B H 0.205020 0.318668 0.471314 0.050 Uiso 1 1 calc R U . . .
C29 C 0.2762(10) 0.4845(10) 0.5046(8) 0.047(3) Uani 1 1 d . . . . .
H29A H 0.349286 0.480016 0.506580 0.056 Uiso 1 1 calc R U . . .
H29B H 0.289645 0.552149 0.555452 0.056 Uiso 1 1 calc R U . . .
C30 C 0.2181(12) 0.4919(11) 0.4147(8) 0.051(3) Uani 1 1 d . . . . .
H30A H 0.211588 0.428280 0.363416 0.061 Uiso 1 1 calc R U . . .
H30B H 0.262362 0.560283 0.410213 0.061 Uiso 1 1 calc R U . . .
C31 C 0.1030(10) 0.4924(10) 0.4081(8) 0.045(3) Uani 1 1 d . . . . .
H31A H 0.064951 0.494582 0.348027 0.054 Uiso 1 1 calc R U . . .
H31B H 0.110526 0.559927 0.456199 0.054 Uiso 1 1 calc R U . . .
C32 C 0.0318(10) 0.3918(9) 0.4188(7) 0.039(2) Uani 1 1 d . . . . .
H32A H 0.016257 0.324480 0.366653 0.047 Uiso 1 1 calc R U . . .
H32B H -0.039995 0.398352 0.418540 0.047 Uiso 1 1 calc R U . . .
C33 C 0.0676(10) 0.3457(8) 0.7597(7) 0.038(2) Uani 1 1 d . . . . .
H33 H 0.006005 0.277259 0.749400 0.046 Uiso 1 1 calc R U . . .
C34 C 0.0430(10) 0.4455(9) 0.8059(8) 0.043(3) Uani 1 1 d . . . . .
H34A H -0.029972 0.440705 0.766890 0.052 Uiso 1 1 calc R U . . .
H34B H 0.100198 0.513272 0.811328 0.052 Uiso 1 1 calc R U . . .
C35 C 0.0413(11) 0.4543(10) 0.9010(8) 0.047(3) Uani 1 1 d . . . . .
H35A H 0.030724 0.523156 0.929978 0.056 Uiso 1 1 calc R U . . .
H35B H -0.021454 0.391215 0.895565 0.056 Uiso 1 1 calc R U . . .
C36 C 0.1489(12) 0.4544(11) 0.9592(8) 0.054(3) Uani 1 1 d . . . . .
H36A H 0.145961 0.456216 1.019518 0.064 Uiso 1 1 calc R U . . .
H36B H 0.210666 0.521382 0.969236 0.064 Uiso 1 1 calc R U . . .
C37 C 0.1712(14) 0.3521(12) 0.9138(8) 0.065(4) Uani 1 1 d . . . . .
H37A H 0.242580 0.354230 0.953267 0.077 Uiso 1 1 calc R U . . .
H37B H 0.111411 0.285009 0.906348 0.077 Uiso 1 1 calc R U . . .
C38 C 0.1759(12) 0.3474(10) 0.8211(8) 0.051(3) Uani 1 1 d . . . . .
H38A H 0.189366 0.280416 0.792123 0.062 Uiso 1 1 calc R U . . .
H38B H 0.238309 0.412535 0.828964 0.062 Uiso 1 1 calc R U . . .
C2S C 1.4722(8) 1.5052(10) 1.2474(6) 0.056(3) Uani 1 1 d D U . . .
H2S H 1.479431 1.431726 1.238003 0.068 Uiso 0.889(5) 1 calc R U P B 1
H2SA H 1.545180 1.495491 1.256788 0.068 Uiso 0.111(5) 1 d R U P B 2
Cl4 Cl 1.448(3) 1.531(3) 1.1461(13) 0.062(5) Uani 0.111(5) 1 d D U P B 2
Cl5 Cl 1.400(2) 1.3990(19) 1.2711(18) 0.062(5) Uani 0.111(5) 1 d D U P B 2
Cl6 Cl 1.511(3) 1.6363(19) 1.3340(16) 0.062(5) Uani 0.111(5) 1 d D . P B 2
Cl4' Cl 1.3468(3) 1.4823(3) 1.1625(2) 0.0543(6) Uani 0.889(5) 1 d D . P B 1
Cl5' Cl 1.4679(3) 1.5533(3) 1.3562(2) 0.0543(6) Uani 0.889(5) 1 d D . P B 1
Cl6' Cl 1.5857(3) 1.5875(3) 1.2366(2) 0.0543(6) Uani 0.889(5) 1 d D . P B 1
C1S C 0.2931(10) 0.7430(17) 1.2598(9) 0.080(5) Uani 0.889(5) 1 d D U P B 1
H1S H 0.268342 0.661209 1.229578 0.095 Uiso 0.889(5) 1 calc R U P B 1
Cl1 Cl 0.2505(4) 0.7724(4) 1.3514(3) 0.0760(15) Uani 0.907(8) 1 d D . P B 1
Cl1' Cl 0.197(2) 0.568(3) 1.2018(19) 0.055(11) Uani 0.093(8) 1 d D . P B 2
Cl2 Cl 0.2350(3) 0.7965(5) 1.1788(4) 0.0772(16) Uani 0.907(8) 1 d D . P B 1
Cl2' Cl 0.223(4) 0.726(5) 1.148(4) 0.084(16) Uani 0.093(8) 1 d D . P B 2
Cl3 Cl 0.4415(3) 0.8027(3) 1.2955(2) 0.0580(8) Uani 1 1 d D U . . .
C1S' C 0.312(5) 0.689(5) 1.226(7) 0.080(5) Uani 0.111(5) 1 d D U P B 2
H1S' H 0.341779 0.651811 1.181179 0.095 Uiso 0.111(5) 1 calc R U P B 2

loop_
_atom_site_aniso_label
_atom_site_aniso_U_11
_atom_site_aniso_U_22
_atom_site_aniso_U_33
_atom_site_aniso_U_23
_atom_site_aniso_U_13
_atom_site_aniso_U_12
Re1 0.0266(2) 0.0262(2) 0.0301(2) 0.00592(15) 0.00670(15) 0.00639(15)
O1 0.045(5) 0.033(4) 0.059(5) 0.016(4) 0.016(4) 0.006(3)
O2 0.061(6) 0.064(6) 0.070(6) 0.039(5) 0.011(5) 0.029(5)
O3 0.055(5) 0.036(4) 0.052(5) 0.017(4) 0.013(4) -0.012(4)
O4 0.059(6) 0.083(7) 0.059(6) -0.001(5) 0.030(5) 0.035(5)
O5 0.061(3) 0.054(3) 0.038(2) 0.009(2) 0.014(2) 0.018(2)
O7 0.061(3) 0.054(3) 0.038(2) 0.009(2) 0.014(2) 0.018(2)
Re2 0.0288(3) 0.0241(4) 0.0212(3) 0.0080(2) 0.0080(2) 0.0062(3)
O6 0.061(3) 0.054(3) 0.038(2) 0.009(2) 0.014(2) 0.018(2)
O8 0.061(3) 0.054(3) 0.038(2) 0.009(2) 0.014(2) 0.018(2)
Re2' 0.0288(3) 0.0241(4) 0.0212(3) 0.0080(2) 0.0080(2) 0.0062(3)
O6' 0.061(3) 0.054(3) 0.038(2) 0.009(2) 0.014(2) 0.018(2)
O8' 0.061(3) 0.054(3) 0.038(2) 0.009(2) 0.014(2) 0.018(2)
N1 0.033(5) 0.052(6) 0.033(5) 0.009(4) 0.013(4) 0.013(4)
N2 0.035(5) 0.039(5) 0.024(4) 0.003(3) 0.007(3) 0.010(4)
N3 0.031(5) 0.051(6) 0.031(4) 0.014(4) 0.010(4) 0.001(4)
N4 0.055(6) 0.026(4) 0.026(4) 0.007(3) 0.009(4) 0.012(4)
N5 0.050(5) 0.023(4) 0.030(4) 0.003(3) 0.010(4) 0.011(4)
N6 0.046(5) 0.023(4) 0.026(4) 0.004(3) 0.008(4) 0.004(4)
C1 0.026(5) 0.047(6) 0.034(5) 0.008(5) 0.011(4) 0.011(4)
C2 0.037(5) 0.043(6) 0.028(5) 0.016(4) 0.015(4) 0.017(5)
C3 0.048(7) 0.044(6) 0.038(6) 0.015(5) 0.013(5) 0.022(5)
C4 0.057(7) 0.033(5) 0.037(6) 0.011(4) 0.021(5) 0.015(5)
C5 0.060(8) 0.039(6) 0.039(6) 0.007(5) 0.013(6) -0.007(6)
C6 0.040(6) 0.043(6) 0.033(5) 0.004(5) 0.014(5) 0.002(5)
C7 0.037(5) 0.032(5) 0.031(5) 0.008(4) 0.014(4) 0.009(4)
C8 0.035(5) 0.046(6) 0.027(5) 0.007(4) 0.009(4) 0.017(5)
C9 0.049(7) 0.043(6) 0.030(5) 0.006(4) 0.012(5) 0.021(5)
C10 0.058(8) 0.044(6) 0.042(6) 0.014(5) 0.022(6) 0.015(6)
C11 0.050(7) 0.067(8) 0.038(6) 0.023(6) 0.018(5) 0.012(6)
C12 0.044(7) 0.056(7) 0.032(6) 0.009(5) 0.015(5) 0.005(6)
C13 0.045(6) 0.049(7) 0.035(6) 0.013(5) 0.016(5) 0.023(5)
C14 0.035(5) 0.047(6) 0.022(5) 0.005(4) 0.009(4) 0.003(5)
C15 0.052(7) 0.052(7) 0.025(5) 0.003(5) 0.013(5) 0.010(6)
C16 0.048(7) 0.068(8) 0.031(6) 0.017(6) 0.011(5) 0.013(6)
C17 0.053(8) 0.085(11) 0.043(7) 0.005(7) 0.015(6) 0.023(8)
C18 0.054(8) 0.067(9) 0.037(6) 0.001(6) 0.020(6) 0.016(7)
C19 0.038(6) 0.056(7) 0.034(6) 0.012(5) 0.017(5) 0.017(5)
C20 0.046(6) 0.032(5) 0.033(5) 0.009(4) 0.015(5) 0.017(5)
C21 0.037(5) 0.031(5) 0.025(5) 0.008(4) 0.013(4) 0.012(4)
C22 0.044(6) 0.042(6) 0.037(6) 0.017(5) 0.014(5) 0.019(5)
C23 0.032(6) 0.060(7) 0.032(5) 0.014(5) 0.002(4) 0.016(5)
C24 0.031(6) 0.040(6) 0.045(6) 0.008(5) -0.005(5) 0.000(5)
C25 0.039(6) 0.028(5) 0.033(5) 0.008(4) 0.005(4) 0.003(4)
C26 0.033(5) 0.033(5) 0.028(5) 0.009(4) 0.010(4) 0.012(4)
C27 0.050(6) 0.035(5) 0.022(4) 0.007(4) 0.013(4) 0.015(5)
C28 0.055(7) 0.043(6) 0.028(5) 0.013(4) 0.010(5) 0.025(5)
C29 0.049(7) 0.047(7) 0.047(7) 0.017(5) 0.018(6) 0.020(6)
C30 0.082(9) 0.057(7) 0.043(6) 0.031(6) 0.042(7) 0.036(7)
C31 0.061(8) 0.053(7) 0.035(6) 0.025(5) 0.019(5) 0.032(6)
C32 0.047(6) 0.046(6) 0.031(5) 0.017(5) 0.016(5) 0.022(5)
C33 0.055(7) 0.021(5) 0.034(5) 0.009(4) 0.014(5) 0.008(4)
C34 0.052(7) 0.038(6) 0.038(6) 0.011(5) 0.017(5) 0.015(5)
C35 0.060(8) 0.040(6) 0.037(6) 0.013(5) 0.020(6) 0.012(6)
C36 0.081(10) 0.051(7) 0.029(6) 0.013(5) 0.017(6) 0.030(7)
C37 0.094(11) 0.067(9) 0.032(6) 0.014(6) 0.009(7) 0.046(8)
C38 0.076(9) 0.043(7) 0.033(6) 0.012(5) 0.014(6) 0.026(6)
C2S 0.060(8) 0.070(8) 0.036(5) 0.004(5) 0.010(5) 0.043(6)
Cl4 0.071(11) 0.070(9) 0.035(6) 0.003(6) 0.007(7) 0.037(7)
Cl5 0.071(11) 0.070(9) 0.035(6) 0.003(6) 0.007(7) 0.037(7)
Cl6 0.071(11) 0.070(9) 0.035(6) 0.003(6) 0.007(7) 0.037(7)
Cl4' 0.0484(12) 0.0545(12) 0.0519(12) 0.0143(9) 0.0131(9) 0.0174(9)
Cl5' 0.0484(12) 0.0545(12) 0.0519(12) 0.0143(9) 0.0131(9) 0.0174(9)
Cl6' 0.0484(12) 0.0545(12) 0.0519(12) 0.0143(9) 0.0131(9) 0.0174(9)
C1S 0.055(3) 0.070(8) 0.109(15) 0.038(8) 0.010(7) 0.032(4)
Cl1 0.078(3) 0.067(3) 0.095(3) 0.025(2) 0.063(3) 0.016(2)
Cl1' 0.037(16) 0.09(3) 0.031(14) -0.005(14) 0.007(12) 0.047(17)
Cl2 0.044(2) 0.073(3) 0.098(4) 0.051(3) -0.002(2) 0.004(2)
Cl2' 0.06(3) 0.06(3) 0.15(5) 0.04(3) 0.05(3) 0.04(2)
Cl3 0.0589(19) 0.067(2) 0.062(2) 0.0329(16) 0.0311(16) 0.0261(16)
C1S' 0.055(3) 0.070(8) 0.109(15) 0.038(8) 0.010(7) 0.032(4)

loop_
_atom_type_symbol
_atom_type_description
_atom_type_scat_dispersion_real
_atom_type_scat_dispersion_imag
_atom_type_scat_source
C C 0.0033 0.0016 'International Tables Vol C Tables 4.2.6.8 and 6.1.1.4'
H H 0.0000 0.0000 'International Tables Vol C Tables 4.2.6.8 and 6.1.1.4'
Cl Cl 0.1484 0.1585 'International Tables Vol C Tables 4.2.6.8 and 6.1.1.4'
N N 0.0061 0.0033 'International Tables Vol C Tables 4.2.6.8 and 6.1.1.4'
O O 0.0106 0.0060 'International Tables Vol C Tables 4.2.6.8 and 6.1.1.4'
Re Re -1.0185 7.2310 'International Tables Vol C Tables 4.2.6.8 and 6.1.1.4'

loop_
_geom_angle_atom_site_label_1
_geom_angle_atom_site_label_2
_geom_angle_atom_site_label_3
_geom_angle
_geom_angle_site_symmetry_1
_geom_angle_site_symmetry_3
_geom_angle_publ_flag
O2 Re1 O4 111.1(5) . . ?
O2 Re1 O3 107.4(5) . . ?
O4 Re1 O3 108.7(5) . . ?
O2 Re1 O1 109.4(4) . . ?
O4 Re1 O1 110.1(4) . . ?
O3 Re1 O1 110.1(4) . . ?
O7 Re2 O6 109.6(5) . . ?
O7 Re2 O5 112.2(4) . . ?
O6 Re2 O5 108.9(5) . . ?
O7 Re2 O8 110.1(5) . . ?
O6 Re2 O8 106.5(6) . . ?
O5 Re2 O8 109.3(4) . . ?
O8' Re2' O5 106(3) . . ?
O8' Re2' O7 106(3) . . ?
O5 Re2' O7 111.5(8) . . ?
O8' Re2' O6' 143(5) . . ?
O5 Re2' O6' 103(3) . . ?
O7 Re2' O6' 84(3) . . ?
C1 N1 C2 128.0(9) . . ?
C1 N1 H1N 116.0 . . ?
C2 N1 H1N 116.0 . . ?
C1 N2 C8 125.0(9) . . ?
C1 N2 H2N 117.5 . . ?
C8 N2 H2N 117.5 . . ?
C1 N3 C14 126.5(9) . . ?
C1 N3 H3N 116.8 . . ?
C14 N3 H3N 116.8 . . ?
C20 N4 C21 126.2(9) . . ?
C20 N4 H4N 116.9 . . ?
C21 N4 H4N 116.9 . . ?
C20 N5 C27 127.6(8) . . ?
C20 N5 H5N 116.2 . . ?
C27 N5 H5N 116.2 . . ?
C20 N6 C33 128.9(9) . . ?
C20 N6 H6N 115.6 . . ?
C33 N6 H6N 115.6 . . ?
N2 C1 N3 121.0(10) . . ?
N2 C1 N1 119.5(9) . . ?
N3 C1 N1 119.5(9) . . ?
C3 C2 C7 120.2(10) . . ?
C3 C2 N1 122.3(10) . . ?
C7 C2 N1 117.3(9) . . ?
C2 C3 C4 119.6(11) . . ?
C2 C3 H3A 120.2 . . ?
C4 C3 H3A 120.2 . . ?
C5 C4 C3 120.0(11) . . ?
C5 C4 H4 120.0 . . ?
C3 C4 H4 120.0 . . ?
C4 C5 C6 120.2(11) . . ?
C4 C5 H5 119.9 . . ?
C6 C5 H5 119.9 . . ?
C7 C6 C5 119.2(11) . . ?
C7 C6 H6 120.4 . . ?
C5 C6 H6 120.4 . . ?
C6 C7 C2 120.6(10) . . ?
C6 C7 H7 119.7 . . ?
C2 C7 H7 119.7 . . ?
N2 C8 C13 109.3(9) . . ?
N2 C8 C9 109.8(9) . . ?
C13 C8 C9 110.4(9) . . ?
N2 C8 H8 109.1 . . ?
C13 C8 H8 109.1 . . ?
C9 C8 H8 109.1 . . ?
C8 C9 C10 111.0(10) . . ?
C8 C9 H9A 109.4 . . ?
C10 C9 H9A 109.4 . . ?
C8 C9 H9B 109.4 . . ?
C10 C9 H9B 109.4 . . ?
H9A C9 H9B 108.0 . . ?
C11 C10 C9 111.5(10) . . ?
C11 C10 H10A 109.3 . . ?
C9 C10 H10A 109.3 . . ?
C11 C10 H10B 109.3 . . ?
C9 C10 H10B 109.3 . . ?
H10A C10 H10B 108.0 . . ?
C12 C11 C10 111.1(10) . . ?
C12 C11 H11A 109.4 . . ?
C10 C11 H11A 109.4 . . ?
C12 C11 H11B 109.4 . . ?
C10 C11 H11B 109.4 . . ?
H11A C11 H11B 108.0 . . ?
C11 C12 C13 110.4(10) . . ?
C11 C12 H12A 109.6 . . ?
C13 C12 H12A 109.6 . . ?
C11 C12 H12B 109.6 . . ?
C13 C12 H12B 109.6 . . ?
H12A C12 H12B 108.1 . . ?
C8 C13 C12 109.8(9) . . ?
C8 C13 H13A 109.7 . . ?
C12 C13 H13A 109.7 . . ?
C8 C13 H13B 109.7 . . ?
C12 C13 H13B 109.7 . . ?
H13A C13 H13B 108.2 . . ?
N3 C14 C19 109.5(10) . . ?
N3 C14 C15 108.5(9) . . ?
C19 C14 C15 110.6(9) . . ?
N3 C14 H14 109.4 . . ?
C19 C14 H14 109.4 . . ?
C15 C14 H14 109.4 . . ?
C14 C15 C16 110.7(10) . . ?
C14 C15 H15A 109.5 . . ?
C16 C15 H15A 109.5 . . ?
C14 C15 H15B 109.5 . . ?
C16 C15 H15B 109.5 . . ?
H15A C15 H15B 108.1 . . ?
C17 C16 C15 109.3(11) . . ?
C17 C16 H16A 109.8 . . ?
C15 C16 H16A 109.8 . . ?
C17 C16 H16B 109.8 . . ?
C15 C16 H16B 109.8 . . ?
H16A C16 H16B 108.3 . . ?
C18 C17 C16 110.8(11) . . ?
C18 C17 H17A 109.5 . . ?
C16 C17 H17A 109.5 . . ?
C18 C17 H17B 109.5 . . ?
C16 C17 H17B 109.5 . . ?
H17A C17 H17B 108.1 . . ?
C17 C18 C19 111.7(11) . . ?
C17 C18 H18A 109.3 . . ?
C19 C18 H18A 109.3 . . ?
C17 C18 H18B 109.3 . . ?
C19 C18 H18B 109.3 . . ?
H18A C18 H18B 107.9 . . ?
C14 C19 C18 109.9(10) . . ?
C14 C19 H19A 109.7 . . ?
C18 C19 H19A 109.7 . . ?
C14 C19 H19B 109.7 . . ?
C18 C19 H19B 109.7 . . ?
H19A C19 H19B 108.2 . . ?
N6 C20 N4 119.5(10) . . ?
N6 C20 N5 121.1(10) . . ?
N4 C20 N5 119.4(9) . . ?
C22 C21 C26 120.3(9) . . ?
C22 C21 N4 122.3(9) . . ?
C26 C21 N4 117.4(9) . . ?
C21 C22 C23 119.5(10) . . ?
C21 C22 H22 120.3 . . ?
C23 C22 H22 120.3 . . ?
C24 C23 C22 120.8(10) . . ?
C24 C23 H23 119.6 . . ?
C22 C23 H23 119.6 . . ?
C23 C24 C25 119.6(10) . . ?
C23 C24 H24 120.2 . . ?
C25 C24 H24 120.2 . . ?
C24 C25 C26 122.1(10) . . ?
C24 C25 H25 119.0 . . ?
C26 C25 H25 119.0 . . ?
C25 C26 C21 117.6(9) . . ?
C25 C26 H26 121.2 . . ?
C21 C26 H26 121.2 . . ?
N5 C27 C32 108.8(9) . . ?
N5 C27 C28 113.1(9) . . ?
C32 C27 C28 111.6(9) . . ?
N5 C27 H27 107.7 . . ?
C32 C27 H27 107.7 . . ?
C28 C27 H27 107.7 . . ?
C29 C28 C27 112.9(9) . . ?
C29 C28 H28A 109.0 . . ?
C27 C28 H28A 109.0 . . ?
C29 C28 H28B 109.0 . . ?
C27 C28 H28B 109.0 . . ?
H28A C28 H28B 107.8 . . ?
C28 C29 C30 111.8(10) . . ?
C28 C29 H29A 109.3 . . ?
C30 C29 H29A 109.3 . . ?
C28 C29 H29B 109.3 . . ?
C30 C29 H29B 109.3 . . ?
H29A C29 H29B 107.9 . . ?
C29 C30 C31 110.1(9) . . ?
C29 C30 H30A 109.6 . . ?
C31 C30 H30A 109.6 . . ?
C29 C30 H30B 109.6 . . ?
C31 C30 H30B 109.6 . . ?
H30A C30 H30B 108.2 . . ?
C30 C31 C32 112.5(9) . . ?
C30 C31 H31A 109.1 . . ?
C32 C31 H31A 109.1 . . ?
C30 C31 H31B 109.1 . . ?
C32 C31 H31B 109.1 . . ?
H31A C31 H31B 107.8 . . ?
C31 C32 C27 110.4(9) . . ?
C31 C32 H32A 109.6 . . ?
C27 C32 H32A 109.6 . . ?
C31 C32 H32B 109.6 . . ?
C27 C32 H32B 109.6 . . ?
H32A C32 H32B 108.1 . . ?
N6 C33 C38 110.4(10) . . ?
N6 C33 C34 110.3(8) . . ?
C38 C33 C34 110.0(9) . . ?
N6 C33 H33 108.7 . . ?
C38 C33 H33 108.7 . . ?
C34 C33 H33 108.7 . . ?
C33 C34 C35 112.7(10) . . ?
C33 C34 H34A 109.0 . . ?
C35 C34 H34A 109.0 . . ?
C33 C34 H34B 109.0 . . ?
C35 C34 H34B 109.0 . . ?
H34A C34 H34B 107.8 . . ?
C36 C35 C34 109.7(10) . . ?
C36 C35 H35A 109.7 . . ?
C34 C35 H35A 109.7 . . ?
C36 C35 H35B 109.7 . . ?
C34 C35 H35B 109.7 . . ?
H35A C35 H35B 108.2 . . ?
C35 C36 C37 111.2(10) . . ?
C35 C36 H36A 109.4 . . ?
C37 C36 H36A 109.4 . . ?
C35 C36 H36B 109.4 . . ?
C37 C36 H36B 109.4 . . ?
H36A C36 H36B 108.0 . . ?
C38 C37 C36 110.3(11) . . ?
C38 C37 H37A 109.6 . . ?
C36 C37 H37A 109.6 . . ?
C38 C37 H37B 109.6 . . ?
C36 C37 H37B 109.6 . . ?
H37A C37 H37B 108.1 . . ?
C37 C38 C33 110.5(11) . . ?
C37 C38 H38A 109.5 . . ?
C33 C38 H38A 109.5 . . ?
C37 C38 H38B 109.5 . . ?
C33 C38 H38B 109.5 . . ?
H38A C38 H38B 108.1 . . ?
Cl6' C2S Cl5' 112.7(6) . . ?
Cl5 C2S Cl4 130.7(16) . . ?
Cl6' C2S Cl4' 112.4(6) . . ?
Cl5' C2S Cl4' 111.3(5) . . ?
Cl5 C2S Cl6 112.8(16) . . ?
Cl4 C2S Cl6 104.1(16) . . ?
Cl6' C2S H2S 106.7 . . ?
Cl5' C2S H2S 106.7 . . ?
Cl4' C2S H2S 106.7 . . ?
Cl5 C2S H2SA 101.7 . . ?
Cl4 C2S H2SA 101.6 . . ?
Cl6 C2S H2SA 101.8 . . ?
Cl1 C1S Cl2 110.9(8) . . ?
Cl1 C1S Cl3 111.4(8) . . ?
Cl2 C1S Cl3 107.5(8) . . ?
Cl1 C1S H1S 109.0 . . ?
Cl2 C1S H1S 109.0 . . ?
Cl3 C1S H1S 109.0 . . ?
Cl2' C1S' Cl1' 89(3) . . ?
Cl2' C1S' Cl3 111(3) . . ?
Cl1' C1S' Cl3 156(5) . . ?
Cl2' C1S' H1S' 95.7 . . ?
Cl1' C1S' H1S' 95.5 . . ?
Cl3 C1S' H1S' 95.5 . . ?

loop_
_geom_bond_atom_site_label_1
_geom_bond_atom_site_label_2
_geom_bond_distance
_geom_bond_site_symmetry_2
_geom_bond_publ_flag
Re1 O2 1.699(9) . ?
Re1 O4 1.707(8) . ?
Re1 O3 1.718(7) . ?
Re1 O1 1.733(8) . ?
O5 Re2' 1.708(11) . ?
O5 Re2 1.711(7) . ?
O7 Re2 1.692(8) . ?
O7 Re2' 1.710(12) . ?
Re2 O6 1.710(9) . ?
Re2 O8 1.710(9) . ?
Re2' O8' 1.61(8) . ?
Re2' O6' 1.710(16) . ?
N1 C1 1.372(14) . ?
N1 C2 1.409(13) . ?
N1 H1N 0.8800 . ?
N2 C1 1.310(13) . ?
N2 C8 1.486(14) . ?
N2 H2N 0.8800 . ?
N3 C1 1.329(13) . ?
N3 C14 1.485(13) . ?
N3 H3N 0.8800 . ?
N4 C20 1.344(14) . ?
N4 C21 1.416(12) . ?
N4 H4N 0.8800 . ?
N5 C20 1.347(13) . ?
N5 C27 1.449(13) . ?
N5 H5N 0.8800 . ?
N6 C20 1.320(13) . ?
N6 C33 1.452(13) . ?
N6 H6N 0.8800 . ?
C2 C3 1.371(15) . ?
C2 C7 1.383(14) . ?
C3 C4 1.394(16) . ?
C3 H3A 0.9500 . ?
C4 C5 1.379(18) . ?
C4 H4 0.9500 . ?
C5 C6 1.390(17) . ?
C5 H5 0.9500 . ?
C6 C7 1.379(14) . ?
C6 H6 0.9500 . ?
C7 H7 0.9500 . ?
C8 C13 1.520(14) . ?
C8 C9 1.526(15) . ?
C8 H8 1.0000 . ?
C9 C10 1.533(17) . ?
C9 H9A 0.9900 . ?
C9 H9B 0.9900 . ?
C10 C11 1.516(16) . ?
C10 H10A 0.9900 . ?
C10 H10B 0.9900 . ?
C11 C12 1.512(18) . ?
C11 H11A 0.9900 . ?
C11 H11B 0.9900 . ?
C12 C13 1.546(16) . ?
C12 H12A 0.9900 . ?
C12 H12B 0.9900 . ?
C13 H13A 0.9900 . ?
C13 H13B 0.9900 . ?
C14 C19 1.525(15) . ?
C14 C15 1.530(17) . ?
C14 H14 1.0000 . ?
C15 C16 1.551(15) . ?
C15 H15A 0.9900 . ?
C15 H15B 0.9900 . ?
C16 C17 1.536(19) . ?
C16 H16A 0.9900 . ?
C16 H16B 0.9900 . ?
C17 C18 1.52(2) . ?
C17 H17A 0.9900 . ?
C17 H17B 0.9900 . ?
C18 C19 1.536(16) . ?
C18 H18A 0.9900 . ?
C18 H18B 0.9900 . ?
C19 H19A 0.9900 . ?
C19 H19B 0.9900 . ?
C21 C22 1.382(14) . ?
C21 C26 1.399(14) . ?
C22 C23 1.392(15) . ?
C22 H22 0.9500 . ?
C23 C24 1.349(17) . ?
C23 H23 0.9500 . ?
C24 C25 1.369(15) . ?
C24 H24 0.9500 . ?
C25 C26 1.389(13) . ?
C25 H25 0.9500 . ?
C26 H26 0.9500 . ?
C27 C32 1.526(14) . ?
C27 C28 1.531(16) . ?
C27 H27 1.0000 . ?
C28 C29 1.490(16) . ?
C28 H28A 0.9900 . ?
C28 H28B 0.9900 . ?
C29 C30 1.512(16) . ?
C29 H29A 0.9900 . ?
C29 H29B 0.9900 . ?
C30 C31 1.521(17) . ?
C30 H30A 0.9900 . ?
C30 H30B 0.9900 . ?
C31 C32 1.523(16) . ?
C31 H31A 0.9900 . ?
C31 H31B 0.9900 . ?
C32 H32A 0.9900 . ?
C32 H32B 0.9900 . ?
C33 C38 1.520(17) . ?
C33 C34 1.523(15) . ?
C33 H33 1.0000 . ?
C34 C35 1.531(15) . ?
C34 H34A 0.9900 . ?
C34 H34B 0.9900 . ?
C35 C36 1.502(18) . ?
C35 H35A 0.9900 . ?
C35 H35B 0.9900 . ?
C36 C37 1.528(17) . ?
C36 H36A 0.9900 . ?
C36 H36B 0.9900 . ?
C37 C38 1.516(17) . ?
C37 H37A 0.9900 . ?
C37 H37B 0.9900 . ?
C38 H38A 0.9900 . ?
C38 H38B 0.9900 . ?
C2S Cl5 1.707(16) . ?
C2S Cl6' 1.711(10) . ?
C2S Cl5' 1.739(9) . ?
C2S Cl4 1.749(15) . ?
C2S Cl4' 1.759(9) . ?
C2S Cl6 1.779(15) . ?
C2S H2S 1.0000 . ?
C2S H2SA 1.0000 . ?
C1S Cl1 1.723(13) . ?
C1S Cl2 1.776(12) . ?
C1S Cl3 1.794(12) . ?
C1S H1S 1.0000 . ?
Cl1' C1S' 1.793(17) . ?
Cl2' C1S' 1.783(18) . ?
Cl3 C1S' 1.798(18) . ?
C1S' H1S' 1.0000 . ?

loop_
_geom_hbond_atom_site_label_D
_geom_hbond_atom_site_label_H
_geom_hbond_atom_site_label_A
_geom_hbond_distance_DH
_geom_hbond_distance_HA
_geom_hbond_distance_DA
_geom_hbond_angle_DHA
_geom_hbond_site_symmetry_A
_geom_hbond_publ_flag
N1 H1N O6^a 0.88 2.05 2.847(14) 150.6 2_666 yes
N1 H1N O6'^b 0.88 2.31 3.06(7) 142.6 2_666 yes
N2 H2N O7 0.88 2.17 2.891(11) 138.4 1_666 yes
N3 H3N O1 0.88 2.06 2.887(12) 156.6 . yes
N4 H4N O8^a 0.88 2.00 2.816(13) 154.2 2_556 yes
N4 H4N O8'^b 0.88 2.11 2.79(8) 133.1 2_556 yes
N5 H5N O5 0.88 2.17 2.895(11) 139.5 . yes
N6 H6N O3 0.88 1.99 2.826(11) 158.1 . yes

loop_
_geom_torsion_atom_site_label_1
_geom_torsion_atom_site_label_2
_geom_torsion_atom_site_label_3
_geom_torsion_atom_site_label_4
_geom_torsion
_geom_torsion_site_symmetry_1
_geom_torsion_site_symmetry_2
_geom_torsion_site_symmetry_3
_geom_torsion_site_symmetry_4
_geom_torsion_publ_flag
C8 N2 C1 N3 -2.5(17) . . . . ?
C8 N2 C1 N1 179.6(10) . . . . ?
C14 N3 C1 N2 168.0(11) . . . . ?
C14 N3 C1 N1 -14.1(17) . . . . ?
C2 N1 C1 N2 -14.0(18) . . . . ?
C2 N1 C1 N3 168.1(11) . . . . ?
C1 N1 C2 C3 -36.8(17) . . . . ?
C1 N1 C2 C7 148.0(11) . . . . ?
C7 C2 C3 C4 -3.7(16) . . . . ?
N1 C2 C3 C4 -178.7(10) . . . . ?
C2 C3 C4 C5 4.4(17) . . . . ?
C3 C4 C5 C6 -2.4(19) . . . . ?
C4 C5 C6 C7 -0.2(19) . . . . ?
C5 C6 C7 C2 1.0(18) . . . . ?
C3 C2 C7 C6 1.0(16) . . . . ?
N1 C2 C7 C6 176.3(10) . . . . ?
C1 N2 C8 C13 -151.3(10) . . . . ?
C1 N2 C8 C9 87.5(12) . . . . ?
N2 C8 C9 C10 177.2(8) . . . . ?
C13 C8 C9 C10 56.6(12) . . . . ?
C8 C9 C10 C11 -54.8(13) . . . . ?
C9 C10 C11 C12 55.2(14) . . . . ?
C10 C11 C12 C13 -57.1(13) . . . . ?
N2 C8 C13 C12 -179.3(9) . . . . ?
C9 C8 C13 C12 -58.4(12) . . . . ?
C11 C12 C13 C8 58.8(12) . . . . ?
C1 N3 C14 C19 125.0(12) . . . . ?
C1 N3 C14 C15 -114.3(12) . . . . ?
N3 C14 C15 C16 -178.7(9) . . . . ?
C19 C14 C15 C16 -58.6(13) . . . . ?
C14 C15 C16 C17 57.6(13) . . . . ?
C15 C16 C17 C18 -56.7(15) . . . . ?
C16 C17 C18 C19 57.2(16) . . . . ?
N3 C14 C19 C18 176.8(9) . . . . ?
C15 C14 C19 C18 57.3(13) . . . . ?
C17 C18 C19 C14 -56.9(14) . . . . ?
C33 N6 C20 N4 -6.3(17) . . . . ?
C33 N6 C20 N5 172.8(10) . . . . ?
C21 N4 C20 N6 169.9(10) . . . . ?
C21 N4 C20 N5 -9.3(17) . . . . ?
C27 N5 C20 N6 1.2(17) . . . . ?
C27 N5 C20 N4 -179.7(10) . . . . ?
C20 N4 C21 C22 -45.4(16) . . . . ?
C20 N4 C21 C26 136.4(11) . . . . ?
C26 C21 C22 C23 -2.3(16) . . . . ?
N4 C21 C22 C23 179.6(10) . . . . ?
C21 C22 C23 C24 2.8(18) . . . . ?
C22 C23 C24 C25 -1.5(19) . . . . ?
C23 C24 C25 C26 -0.2(19) . . . . ?
C24 C25 C26 C21 0.6(17) . . . . ?
C22 C21 C26 C25 0.7(15) . . . . ?
N4 C21 C26 C25 178.9(9) . . . . ?
C20 N5 C27 C32 -148.5(10) . . . . ?
C20 N5 C27 C28 86.8(13) . . . . ?
N5 C27 C28 C29 176.0(9) . . . . ?
C32 C27 C28 C29 52.8(12) . . . . ?
C27 C28 C29 C30 -54.7(13) . . . . ?
C28 C29 C30 C31 55.8(14) . . . . ?
C29 C30 C31 C32 -56.7(13) . . . . ?
C30 C31 C32 C27 55.1(12) . . . . ?
N5 C27 C32 C31 -177.5(9) . . . . ?
C28 C27 C32 C31 -52.0(12) . . . . ?
C20 N6 C33 C38 113.9(12) . . . . ?
C20 N6 C33 C34 -124.2(12) . . . . ?
N6 C33 C34 C35 -177.3(9) . . . . ?
C38 C33 C34 C35 -55.2(13) . . . . ?
C33 C34 C35 C36 55.1(13) . . . . ?
C34 C35 C36 C37 -56.2(14) . . . . ?
C35 C36 C37 C38 59.0(17) . . . . ?
C36 C37 C38 C33 -58.5(15) . . . . ?
N6 C33 C38 C37 178.4(10) . . . . ?
C34 C33 C38 C37 56.3(13) . . . . ?
